data_7015594
loop_
_publ_author_name
'Wu, Guiling'
'Mei, Fusheng'
'Gao, Qian'
'Han, Fang'
'Lan, Shemin'
'Zhang, Jianming'
'Li, Dongfeng'

_publ_section_title
;
 Syntheses, structures and properties of a series of non-heme
 alkoxide-Fe(III) complexes of a benzimidazolyl-rich ligand as models
 for lipoxygenase.
;
_journal_issue 24
_journal_name_full 'Dalton transactions (Cambridge, England : 2003)'
_journal_page_first 6433
_journal_page_last 6439
_journal_paper_doi 10.1039/c0dt01760d
_journal_volume 40
_journal_year 2011
_chemical_formula_sum 'C39.5 H43.5 Cl2 Fe N10.5 O8.5'
_chemical_formula_weight 928.10
_chemical_name_systematic
;
?
;
_space_group_IT_number 2
_symmetry_cell_setting triclinic
_symmetry_space_group_name_Hall '-P 1'
_symmetry_space_group_name_H-M 'P -1'
_atom_sites_solution_hydrogens geom
_atom_sites_solution_primary direct
_atom_sites_solution_secondary difmap
_audit_creation_method SHELXL-97
_cell_angle_alpha 73.2640(10)
_cell_angle_beta 69.9250(10)
_cell_angle_gamma 83.9370(10)
_cell_formula_units_Z 4
_cell_length_a 15.3381(7)
_cell_length_b 15.3811(7)
_cell_length_c 20.1461(9)
_cell_measurement_reflns_used 4051
_cell_measurement_temperature 298(2)
_cell_measurement_theta_max 19.19
_cell_measurement_theta_min 2.22
_cell_volume 4274.8(3)
_computing_cell_refinement 'Bruker SMART'
_computing_data_collection 'Bruker SMART'
_computing_data_reduction 'Bruker SAINT'
_computing_molecular_graphics 'Bruker SHELXTL'
_computing_publication_material 'Bruker SHELXTL'
_computing_structure_refinement 'SHELXL-97 (Sheldrick, 1997)'
_computing_structure_solution 'SHELXS-97 (Sheldrick, 1990)'
_diffrn_ambient_temperature 298(2)
_diffrn_measured_fraction_theta_full 0.994
_diffrn_measured_fraction_theta_max 0.994
_diffrn_measurement_device_type 'CCD area detector'
_diffrn_measurement_method 'phi and omega scans'
_diffrn_radiation_monochromator graphite
_diffrn_radiation_source 'fine-focus sealed tube'
_diffrn_radiation_type MoK\a
_diffrn_radiation_wavelength 0.71073
_diffrn_reflns_av_R_equivalents 0.0647
_diffrn_reflns_av_sigmaI/netI 0.1051
_diffrn_reflns_limit_h_max 18
_diffrn_reflns_limit_h_min -16
_diffrn_reflns_limit_k_max 18
_diffrn_reflns_limit_k_min -18
_diffrn_reflns_limit_l_max 23
_diffrn_reflns_limit_l_min -23
_diffrn_reflns_number 34832
_diffrn_reflns_theta_full 25.00
_diffrn_reflns_theta_max 25.00
_diffrn_reflns_theta_min 1.81
_exptl_absorpt_coefficient_mu 0.544
_exptl_absorpt_correction_type none
_exptl_crystal_colour colorless
_exptl_crystal_density_diffrn 1.442
_exptl_crystal_density_method 'not measured'
_exptl_crystal_description block
_exptl_crystal_F_000 1928
_exptl_crystal_size_max 0.23
_exptl_crystal_size_mid 0.12
_exptl_crystal_size_min 0.10
_refine_diff_density_max 0.564
_refine_diff_density_min -0.433
_refine_diff_density_rms 0.075
_refine_ls_extinction_method none
_refine_ls_goodness_of_fit_ref 1.087
_refine_ls_hydrogen_treatment constr
_refine_ls_matrix_type full
_refine_ls_number_parameters 1302
_refine_ls_number_reflns 14964
_refine_ls_number_restraints 0
_refine_ls_restrained_S_all 1.087
_refine_ls_R_factor_all 0.1581
_refine_ls_R_factor_gt 0.0995
_refine_ls_shift/su_max 0.000
_refine_ls_shift/su_mean 0.000
_refine_ls_structure_factor_coef Fsqd
_refine_ls_weighting_details 'calc w=1/[\s^2^(Fo^2^)+(0.1098P)^2^+0.0000P] where P=(Fo^2^+2Fc^2^)/3'
_refine_ls_weighting_scheme calc
_refine_ls_wR_factor_gt 0.2159
_refine_ls_wR_factor_ref 0.2493
_reflns_number_gt 9096
_reflns_number_total 14964
_reflns_threshold_expression >2sigma(I)
_cod_data_source_file c0dt01760d.txt
_cod_data_source_block Fe(medtb).(ClO4)2.0.5MeOH.0.5MeCN
_cod_depositor_comments
;
The following automatic conversions were performed:
'_symmetry_cell_setting' value 'Triclinic' changed to 'triclinic'
according to '/home/saulius/struct/CIF-dictionaries/cif_core.dic'
dictionary named 'cif_core.dic' version 2.4.1 from 2010-06-29.

Automatic conversion script
Id: cif_fix_enum 1555 2011-01-17 13:19:09Z saulius 
;
_cod_original_sg_symbol_H-M P-1
_cod_database_code 7015594

loop_
_symmetry_equiv_pos_as_xyz
'x, y, z'
'-x, -y, -z'

loop_
_atom_site_label
_atom_site_type_symbol
_atom_site_fract_x
_atom_site_fract_y
_atom_site_fract_z
_atom_site_U_iso_or_equiv
_atom_site_adp_type
_atom_site_occupancy
_atom_site_symmetry_multiplicity
_atom_site_calc_flag
_atom_site_refinement_flags
_atom_site_disorder_assembly
_atom_site_disorder_group
Fe1 Fe 0.74867(6) 0.72598(5) 0.83535(4) 0.0403(3) Uani 1 1 d . . .
N1 N 0.7735(4) 0.6159(3) 0.7747(3) 0.0477(14) Uani 1 1 d . . .
N2 N 0.7201(4) 0.8055(3) 0.7299(3) 0.0459(13) Uani 1 1 d . . .
N3 N 0.6878(3) 0.8490(3) 0.8587(3) 0.0398(12) Uani 1 1 d . . .
N4 N 0.6020(4) 0.9713(3) 0.8310(3) 0.0542(15) Uani 1 1 d . . .
N5 N 0.6149(4) 0.6590(3) 0.8812(3) 0.0448(13) Uani 1 1 d . . .
N6 N 0.5274(4) 0.5490(3) 0.8871(3) 0.0500(14) Uani 1 1 d . . .
N7 N 0.8066(4) 0.6129(3) 0.8985(3) 0.0496(14) Uani 1 1 d . . .
N8 N 0.8984(5) 0.4909(4) 0.8980(4) 0.0713(18) Uani 1 1 d . . .
N9 N 0.8808(4) 0.7885(3) 0.7691(3) 0.0448(13) Uani 1 1 d . . .
N10 N 0.9651(4) 0.8812(3) 0.6653(3) 0.0479(14) Uani 1 1 d . . .
C1 C 0.8604(5) 0.5711(5) 0.7812(4) 0.0597(19) Uani 1 1 d . . .
H1A H 0.9130 0.6084 0.7473 0.072 Uiso 1 1 calc R . .
H1B H 0.8666 0.5130 0.7701 0.072 Uiso 1 1 calc R . .
C2 C 0.7808(5) 0.6645(5) 0.6972(3) 0.060(2) Uani 1 1 d . . .
H2A H 0.7738 0.6215 0.6724 0.072 Uiso 1 1 calc R . .
H2B H 0.8416 0.6919 0.6715 0.072 Uiso 1 1 calc R . .
C3 C 0.7064(5) 0.7374(5) 0.6954(3) 0.0570(19) Uani 1 1 d . . .
H3A H 0.7099 0.7666 0.6450 0.068 Uiso 1 1 calc R . .
H3B H 0.6456 0.7103 0.7216 0.068 Uiso 1 1 calc R . .
C4 C 0.6359(5) 0.8601(4) 0.7538(3) 0.0503(17) Uani 1 1 d . . .
H4A H 0.5810 0.8231 0.7709 0.060 Uiso 1 1 calc R . .
H4B H 0.6318 0.9107 0.7131 0.060 Uiso 1 1 calc R . .
C5 C 0.6422(4) 0.8940(4) 0.8142(4) 0.0468(16) Uani 1 1 d . . .
C6 C 0.5459(6) 1.0365(5) 0.7935(5) 0.087(3) Uani 1 1 d . . .
H6A H 0.5622 1.0328 0.7439 0.131 Uiso 1 1 calc R . .
H6B H 0.5573 1.0968 0.7932 0.131 Uiso 1 1 calc R . .
H6C H 0.4813 1.0226 0.8187 0.131 Uiso 1 1 calc R . .
C7 C 0.6246(5) 0.9783(4) 0.8908(4) 0.0488(16) Uani 1 1 d . . .
C8 C 0.6040(6) 1.0410(5) 0.9299(4) 0.070(2) Uani 1 1 d . . .
H8 H 0.5677 1.0919 0.9188 0.084 Uiso 1 1 calc R . .
C9 C 0.6395(6) 1.0258(5) 0.9872(5) 0.077(2) Uani 1 1 d . . .
H9 H 0.6280 1.0681 1.0143 0.092 Uiso 1 1 calc R . .
C10 C 0.6913(6) 0.9494(5) 1.0045(4) 0.065(2) Uani 1 1 d . . .
H10 H 0.7126 0.9404 1.0440 0.079 Uiso 1 1 calc R . .
C11 C 0.7128(5) 0.8854(4) 0.9646(4) 0.0538(18) Uani 1 1 d . . .
H11 H 0.7491 0.8346 0.9760 0.065 Uiso 1 1 calc R . .
C12 C 0.6785(4) 0.9002(4) 0.9082(3) 0.0435(15) Uani 1 1 d . . .
C13 C 0.5259(5) 0.6679(4) 0.9290(3) 0.0432(16) Uani 1 1 d . . .
C14 C 0.4888(5) 0.7284(4) 0.9706(3) 0.0501(17) Uani 1 1 d . . .
H14 H 0.5246 0.7747 0.9689 0.060 Uiso 1 1 calc R . .
C15 C 0.3973(5) 0.7181(5) 1.0147(4) 0.0600(19) Uani 1 1 d . . .
H15 H 0.3705 0.7589 1.0424 0.072 Uiso 1 1 calc R . .
C16 C 0.3439(6) 0.6476(5) 1.0186(4) 0.072(2) Uani 1 1 d . . .
H16 H 0.2827 0.6419 1.0499 0.086 Uiso 1 1 calc R . .
C17 C 0.3786(5) 0.5863(5) 0.9778(4) 0.061(2) Uani 1 1 d . . .
H17 H 0.3424 0.5403 0.9795 0.074 Uiso 1 1 calc R . .
C18 C 0.4710(5) 0.5972(4) 0.9340(3) 0.0472(17) Uani 1 1 d . . .
C19 C 0.4999(6) 0.4694(4) 0.8726(4) 0.069(2) Uani 1 1 d . . .
H19A H 0.5538 0.4428 0.8439 0.104 Uiso 1 1 calc R . .
H19B H 0.4566 0.4879 0.8461 0.104 Uiso 1 1 calc R . .
H19C H 0.4712 0.4256 0.9183 0.104 Uiso 1 1 calc R . .
C20 C 0.6116(5) 0.5872(4) 0.8579(3) 0.0471(17) Uani 1 1 d . . .
C21 C 0.6957(5) 0.5516(4) 0.8079(4) 0.0572(19) Uani 1 1 d . . .
H21A H 0.7154 0.4949 0.8356 0.069 Uiso 1 1 calc R . .
H21B H 0.6794 0.5389 0.7692 0.069 Uiso 1 1 calc R . .
C22 C 0.8564(5) 0.5579(4) 0.8605(4) 0.0533(18) Uani 1 1 d . . .
C23 C 0.9634(7) 0.4203(6) 0.8717(5) 0.108(4) Uani 1 1 d . . .
H23A H 0.9493 0.4069 0.8328 0.162 Uiso 1 1 calc R . .
H23B H 0.9571 0.3663 0.9114 0.162 Uiso 1 1 calc R . .
H23C H 1.0259 0.4420 0.8538 0.162 Uiso 1 1 calc R . .
C24 C 0.8718(6) 0.5033(5) 0.9677(4) 0.069(2) Uani 1 1 d . . .
C25 C 0.8876(8) 0.4517(6) 1.0324(6) 0.102(3) Uani 1 1 d . . .
H25 H 0.9243 0.3995 1.0330 0.123 Uiso 1 1 calc R . .
C26 C 0.8478(9) 0.4802(6) 1.0937(5) 0.110(4) Uani 1 1 d . . .
H26 H 0.8596 0.4485 1.1366 0.132 Uiso 1 1 calc R . .
C27 C 0.8145(5) 0.5792(4) 0.9680(4) 0.0540(18) Uani 1 1 d . . .
C28 C 0.7726(6) 0.6069(5) 1.0305(4) 0.066(2) Uani 1 1 d . . .
H28 H 0.7343 0.6579 1.0307 0.079 Uiso 1 1 calc R . .
C29 C 0.7903(7) 0.5549(6) 1.0938(4) 0.088(3) Uani 1 1 d . . .
H29 H 0.7622 0.5713 1.1374 0.106 Uiso 1 1 calc R . .
C30 C 0.9705(5) 0.7889(4) 0.7713(3) 0.0438(16) Uani 1 1 d . . .
C31 C 1.0108(6) 0.7456(5) 0.8243(4) 0.062(2) Uani 1 1 d . . .
H31 H 0.9762 0.7082 0.8691 0.074 Uiso 1 1 calc R . .
C32 C 1.1027(6) 0.7596(5) 0.8084(5) 0.071(2) Uani 1 1 d . . .
H32 H 1.1307 0.7317 0.8436 0.086 Uiso 1 1 calc R . .
C33 C 1.1559(6) 0.8138(6) 0.7421(5) 0.077(2) Uani 1 1 d . . .
H33 H 1.2187 0.8204 0.7336 0.093 Uiso 1 1 calc R . .
C34 C 1.1189(6) 0.8583(5) 0.6880(5) 0.066(2) Uani 1 1 d . . .
H34 H 1.1548 0.8942 0.6429 0.080 Uiso 1 1 calc R . .
C35 C 1.0245(5) 0.8462(4) 0.7051(4) 0.0451(16) Uani 1 1 d . . .
C36 C 0.9913(6) 0.9457(4) 0.5920(4) 0.066(2) Uani 1 1 d . . .
H36A H 0.9430 0.9486 0.5711 0.099 Uiso 1 1 calc R . .
H36B H 1.0481 0.9259 0.5610 0.099 Uiso 1 1 calc R . .
H36C H 0.9997 1.0048 0.5959 0.099 Uiso 1 1 calc R . .
C37 C 0.8829(5) 0.8438(4) 0.7051(3) 0.0443(16) Uani 1 1 d . . .
C38 C 0.7991(5) 0.8658(4) 0.6814(3) 0.0564(19) Uani 1 1 d . . .
H38A H 0.7805 0.9282 0.6809 0.068 Uiso 1 1 calc R . .
H38B H 0.8149 0.8607 0.6317 0.068 Uiso 1 1 calc R . .
Fe2 Fe 0.25227(7) 0.19450(6) 0.70452(5) 0.0462(3) Uani 1 1 d . . .
N11 N 0.1450(4) 0.1622(3) 0.6598(3) 0.0485(14) Uani 1 1 d . . .
N12 N 0.3410(4) 0.1972(4) 0.5854(3) 0.0569(15) Uani 1 1 d . . .
N13 N 0.3809(4) 0.2489(4) 0.6900(3) 0.0578(15) Uani 1 1 d . . .
N14 N 0.5118(5) 0.3150(5) 0.6151(4) 0.095(2) Uani 1 1 d . . .
N15 N 0.1914(4) 0.3246(4) 0.6764(3) 0.0542(14) Uani 1 1 d . . .
N16 N 0.0770(4) 0.4071(4) 0.6439(3) 0.0613(16) Uani 1 1 d . . .
N17 N 0.1323(4) 0.1526(3) 0.7994(3) 0.0448(13) Uani 1 1 d . . .
N18 N 0.0000(4) 0.0747(4) 0.8503(3) 0.0602(16) Uani 1 1 d . . .
N19 N 0.3122(4) 0.0592(3) 0.7161(3) 0.0470(13) Uani 1 1 d . . .
N20 N 0.4039(4) -0.0420(4) 0.6643(3) 0.0523(14) Uani 1 1 d . . .
C39 C 0.0917(5) 0.0864(5) 0.7172(3) 0.0548(18) Uani 1 1 d . . .
H39A H 0.1264 0.0302 0.7152 0.066 Uiso 1 1 calc R . .
H39B H 0.0334 0.0809 0.7098 0.066 Uiso 1 1 calc R . .
C40 C 0.1966(5) 0.1382(5) 0.5903(3) 0.0581(19) Uani 1 1 d . . .
H40A H 0.1549 0.1393 0.5631 0.070 Uiso 1 1 calc R . .
H40B H 0.2225 0.0774 0.6008 0.070 Uiso 1 1 calc R . .
C41 C 0.2735(5) 0.2058(5) 0.5453(3) 0.065(2) Uani 1 1 d . . .
H41A H 0.3047 0.1942 0.4978 0.078 Uiso 1 1 calc R . .
H41B H 0.2480 0.2669 0.5373 0.078 Uiso 1 1 calc R . .
C42 C 0.3995(6) 0.2791(6) 0.5594(4) 0.076(2) Uani 1 1 d . . .
H42A H 0.3638 0.3334 0.5465 0.092 Uiso 1 1 calc R . .
H42B H 0.4523 0.2758 0.5165 0.092 Uiso 1 1 calc R . .
C43 C 0.4316(6) 0.2813(5) 0.6212(4) 0.069(2) Uani 1 1 d . . .
C44 C 0.5829(9) 0.3598(9) 0.5445(7) 0.167(6) Uani 1 1 d . . .
H44A H 0.6335 0.3183 0.5327 0.250 Uiso 1 1 calc R . .
H44B H 0.6055 0.4128 0.5492 0.250 Uiso 1 1 calc R . .
H44C H 0.5556 0.3770 0.5062 0.250 Uiso 1 1 calc R . .
C45 C 0.5128(7) 0.3047(6) 0.6856(5) 0.079(2) Uani 1 1 d . . .
C46 C 0.5790(7) 0.3257(6) 0.7114(7) 0.098(3) Uani 1 1 d . . .
H46 H 0.6338 0.3549 0.6794 0.118 Uiso 1 1 calc R . .
C47 C 0.5601(8) 0.3018(7) 0.7854(7) 0.098(3) Uani 1 1 d . . .
H47 H 0.6039 0.3128 0.8045 0.118 Uiso 1 1 calc R . .
C48 C 0.4771(8) 0.2615(6) 0.8326(6) 0.089(3) Uani 1 1 d . . .
H48 H 0.4652 0.2482 0.8829 0.107 Uiso 1 1 calc R . .
C49 C 0.4101(6) 0.2400(5) 0.8070(4) 0.067(2) Uani 1 1 d . . .
H49 H 0.3547 0.2118 0.8388 0.080 Uiso 1 1 calc R . .
C50 C 0.4312(6) 0.2630(5) 0.7321(4) 0.0592(19) Uani 1 1 d . . .
C51 C 0.1966(6) 0.4141(5) 0.6796(4) 0.063(2) Uani 1 1 d . . .
C52 C 0.2597(6) 0.4516(5) 0.6986(5) 0.081(3) Uani 1 1 d . . .
H52 H 0.3067 0.4174 0.7134 0.097 Uiso 1 1 calc R . .
C53 C 0.2481(8) 0.5446(6) 0.6941(6) 0.100(3) Uani 1 1 d . . .
H53 H 0.2897 0.5732 0.7052 0.120 Uiso 1 1 calc R . .
C54 C 0.1761(9) 0.5954(7) 0.6735(6) 0.116(4) Uani 1 1 d . . .
H54 H 0.1700 0.6566 0.6722 0.139 Uiso 1 1 calc R . .
C55 C 0.1143(7) 0.5565(6) 0.6552(5) 0.095(3) Uani 1 1 d . . .
H55 H 0.0666 0.5902 0.6409 0.115 Uiso 1 1 calc R . .
C56 C 0.1259(6) 0.4646(5) 0.6589(4) 0.067(2) Uani 1 1 d . . .
C57 C -0.0040(6) 0.4316(6) 0.6206(5) 0.088(3) Uani 1 1 d . . .
H57A H -0.0441 0.4702 0.6483 0.133 Uiso 1 1 calc R . .
H57B H -0.0367 0.3776 0.6287 0.133 Uiso 1 1 calc R . .
H57C H 0.0153 0.4631 0.5693 0.133 Uiso 1 1 calc R . .
C58 C 0.1178(5) 0.3250(5) 0.6558(4) 0.0545(18) Uani 1 1 d . . .
C59 C 0.0839(5) 0.2427(5) 0.6476(4) 0.0609(19) Uani 1 1 d . . .
H59A H 0.0219 0.2288 0.6824 0.073 Uiso 1 1 calc R . .
H59B H 0.0801 0.2554 0.5986 0.073 Uiso 1 1 calc R . .
C60 C 0.0933(5) 0.1586(4) 0.8719(3) 0.0475(16) Uani 1 1 d . . .
C61 C 0.1209(5) 0.2051(5) 0.9098(4) 0.0601(19) Uani 1 1 d . . .
H61 H 0.1756 0.2381 0.8887 0.072 Uiso 1 1 calc R . .
C62 C 0.0637(6) 0.2009(6) 0.9810(4) 0.069(2) Uani 1 1 d . . .
H62 H 0.0808 0.2316 1.0082 0.083 Uiso 1 1 calc R . .
C63 C -0.0166(7) 0.1529(6) 1.0121(4) 0.081(3) Uani 1 1 d . . .
H63 H -0.0529 0.1519 1.0600 0.097 Uiso 1 1 calc R . .
C64 C -0.0460(6) 0.1059(6) 0.9753(4) 0.079(2) Uani 1 1 d . . .
H64 H -0.1005 0.0726 0.9970 0.094 Uiso 1 1 calc R . .
C65 C 0.0106(5) 0.1111(5) 0.9040(4) 0.0566(18) Uani 1 1 d . . .
C66 C -0.0795(5) 0.0212(5) 0.8592(5) 0.080(3) Uani 1 1 d . . .
H66A H -0.1237 0.0608 0.8409 0.121 Uiso 1 1 calc R . .
H66B H -0.1084 -0.0084 0.9102 0.121 Uiso 1 1 calc R . .
H66C H -0.0583 -0.0235 0.8322 0.121 Uiso 1 1 calc R . .
C67 C 0.0734(5) 0.1039(4) 0.7899(3) 0.0495(17) Uani 1 1 d . . .
C68 C 0.3087(4) -0.0215(4) 0.7705(3) 0.0467(16) Uani 1 1 d . . .
C69 C 0.2620(5) -0.0462(5) 0.8453(4) 0.0563(18) Uani 1 1 d . . .
H69 H 0.2233 -0.0048 0.8678 0.068 Uiso 1 1 calc R . .
C70 C 0.2735(6) -0.1325(5) 0.8859(4) 0.072(2) Uani 1 1 d . . .
H70 H 0.2439 -0.1496 0.9364 0.086 Uiso 1 1 calc R . .
C71 C 0.3303(6) -0.1945(6) 0.8507(5) 0.077(2) Uani 1 1 d . . .
H71 H 0.3358 -0.2533 0.8786 0.092 Uiso 1 1 calc R . .
C72 C 0.3779(6) -0.1727(5) 0.7773(5) 0.073(2) Uani 1 1 d . . .
H72 H 0.4160 -0.2147 0.7551 0.088 Uiso 1 1 calc R . .
C73 C 0.3669(4) -0.0860(5) 0.7378(4) 0.0489(16) Uani 1 1 d . . .
C74 C 0.4660(5) -0.0844(6) 0.6087(4) 0.083(3) Uani 1 1 d . . .
H74A H 0.4301 -0.1085 0.5874 0.125 Uiso 1 1 calc R . .
H74B H 0.5004 -0.1326 0.6312 0.125 Uiso 1 1 calc R . .
H74C H 0.5083 -0.0399 0.5711 0.125 Uiso 1 1 calc R . .
C75 C 0.3697(4) 0.0434(5) 0.6544(3) 0.0488(16) Uani 1 1 d . . .
C76 C 0.3984(5) 0.1149(5) 0.5829(3) 0.063(2) Uani 1 1 d . . .
H76A H 0.4628 0.1302 0.5706 0.076 Uiso 1 1 calc R . .
H76B H 0.3935 0.0910 0.5447 0.076 Uiso 1 1 calc R . .
Cl1 Cl 0.016(4) 0.269(4) 0.477(3) 0.074(4) Uani 0.72(3) 1 d P A 1
O1 O 0.1091(10) 0.2913(12) 0.4659(6) 0.113(6) Uani 0.72(3) 1 d P A 1
O2 O -0.0023(11) 0.1784(9) 0.5300(7) 0.093(4) Uani 0.72(3) 1 d P A 1
O3 O 0.0091(11) 0.2684(12) 0.4070(9) 0.071(4) Uani 0.72(3) 1 d P A 1
O4 O -0.0447(13) 0.3292(8) 0.5076(7) 0.125(6) Uani 0.72(3) 1 d P A 1
Cl1' Cl 0.004(13) 0.258(11) 0.478(9) 0.09(3) Uani 0.28(3) 1 d P A 2
O1' O 0.092(3) 0.214(3) 0.4694(14) 0.106(15) Uani 0.28(3) 1 d P A 2
O2' O -0.045(3) 0.229(3) 0.538(2) 0.116(15) Uani 0.28(3) 1 d P A 2
O3' O -0.032(4) 0.247(4) 0.432(3) 0.101(13) Uani 0.28(3) 1 d P A 2
O4' O 0.039(3) 0.345(2) 0.4696(16) 0.098(14) Uani 0.28(3) 1 d P A 2
Cl2 Cl 0.174(4) 0.732(4) 0.179(3) 0.102(8) Uani 0.66(3) 1 d P B 1
O5 O 0.216(2) 0.649(3) 0.197(2) 0.124(8) Uani 0.66(3) 1 d P B 1
O6 O 0.1781(14) 0.7630(14) 0.1038(11) 0.133(7) Uani 0.66(3) 1 d P B 1
O7 O 0.0928(15) 0.7521(13) 0.2217(11) 0.143(10) Uani 0.66(3) 1 d P B 1
O8 O 0.2482(13) 0.7873(11) 0.1773(12) 0.138(7) Uani 0.66(3) 1 d P B 1
Cl2' Cl 0.177(9) 0.720(7) 0.197(7) 0.11(2) Uani 0.34(3) 1 d P B 2
O5' O 0.183(4) 0.641(5) 0.182(4) 0.117(16) Uani 0.34(3) 1 d P B 2
O6' O 0.213(3) 0.791(3) 0.132(3) 0.137(17) Uani 0.34(3) 1 d P B 2
O7' O 0.073(3) 0.710(2) 0.205(2) 0.120(12) Uani 0.34(3) 1 d P B 2
O8' O 0.158(2) 0.7551(19) 0.2511(17) 0.129(14) Uani 0.34(3) 1 d P B 2
Cl3 Cl 0.484(7) 0.384(8) 0.338(6) 0.091(7) Uani 0.61(2) 1 d P C 1
O9 O 0.4570(15) 0.2929(11) 0.3800(8) 0.133(7) Uani 0.61(2) 1 d P C 1
O10 O 0.5486(17) 0.3812(14) 0.2693(13) 0.148(8) Uani 0.61(2) 1 d P C 1
O11 O 0.3991(10) 0.4299(10) 0.3216(8) 0.107(5) Uani 0.61(2) 1 d P C 1
O12 O 0.5037(10) 0.4290(11) 0.3778(10) 0.127(6) Uani 0.61(2) 1 d P C 1
Cl3' Cl 0.477(11) 0.380(14) 0.331(9) 0.10(2) Uani 0.39(2) 1 d P C 2
O9' O 0.539(2) 0.3240(18) 0.3699(13) 0.133(10) Uani 0.39(2) 1 d P C 2
O10' O 0.495(2) 0.3523(18) 0.2675(18) 0.110(8) Uani 0.39(2) 1 d P C 2
O11' O 0.3882(19) 0.362(2) 0.3809(15) 0.135(10) Uani 0.39(2) 1 d P C 2
O12' O 0.5309(16) 0.4629(16) 0.3065(16) 0.127(10) Uani 0.39(2) 1 d P C 2
Cl4 Cl 0.304(3) 0.961(3) 0.459(2) 0.106(8) Uani 0.73(3) 1 d P D 1
O13 O 0.3762(17) 0.935(2) 0.4030(16) 0.139(7) Uani 0.73(3) 1 d P D 1
O14 O 0.2143(18) 0.9527(16) 0.4614(12) 0.144(7) Uani 0.73(3) 1 d P D 1
O15 O 0.3060(9) 1.0618(13) 0.4370(9) 0.133(6) Uani 0.73(3) 1 d P D 1
O16 O 0.3200(11) 0.9449(14) 0.5256(8) 0.139(7) Uani 0.73(3) 1 d P D 1
Cl4' Cl 0.306(9) 0.935(9) 0.465(7) 0.12(3) Uani 0.27(3) 1 d P D 2
O13' O 0.366(3) 0.861(3) 0.486(2) 0.15(2) Uani 0.27(3) 1 d P D 2
O14' O 0.215(5) 0.902(4) 0.490(3) 0.136(18) Uani 0.27(3) 1 d P D 2
O15' O 0.337(5) 0.961(5) 0.391(4) 0.127(18) Uani 0.27(3) 1 d P D 2
O16' O 0.322(3) 1.006(4) 0.485(3) 0.135(18) Uani 0.27(3) 1 d P D 2
N1S N 0.8400(12) 0.0487(9) 0.7183(9) 0.180(6) Uani 1 1 d . . .
C77 C 0.7788(10) 0.1898(10) 0.6495(8) 0.173(6) Uani 1 1 d . . .
H77A H 0.8242 0.2369 0.6309 0.259 Uiso 1 1 calc R . .
H77B H 0.7218 0.2096 0.6803 0.259 Uiso 1 1 calc R . .
H77C H 0.7679 0.1766 0.6092 0.259 Uiso 1 1 calc R . .
C78 C 0.8127(11) 0.1084(10) 0.6919(9) 0.122(5) Uani 1 1 d . . .
C1M C 0.2094(12) 0.5139(12) 0.4392(10) 0.178(7) Uani 1 1 d . . .
H1M1 H 0.1512 0.4832 0.4565 0.266 Uiso 1 1 calc R . .
H1M2 H 0.2362 0.5232 0.3870 0.266 Uiso 1 1 calc R . .
H1M3 H 0.1994 0.5715 0.4503 0.266 Uiso 1 1 calc R . .
O1M O 0.2658(12) 0.4645(11) 0.4713(8) 0.260(7) Uani 1 1 d . . .
H1M H 0.3021 0.4344 0.4434 0.390 Uiso 1 1 d R . .

loop_
_atom_site_aniso_label
_atom_site_aniso_U_11
_atom_site_aniso_U_22
_atom_site_aniso_U_33
_atom_site_aniso_U_23
_atom_site_aniso_U_13
_atom_site_aniso_U_12
Fe1 0.0543(6) 0.0330(5) 0.0340(5) -0.0080(4) -0.0167(4) 0.0021(4)
N1 0.061(4) 0.040(3) 0.043(3) -0.013(2) -0.016(3) 0.000(3)
N2 0.055(4) 0.044(3) 0.045(3) -0.012(2) -0.025(3) 0.002(3)
N3 0.047(3) 0.032(3) 0.040(3) -0.008(2) -0.015(3) 0.001(2)
N4 0.060(4) 0.045(3) 0.060(4) -0.015(3) -0.026(3) 0.018(3)
N5 0.055(4) 0.040(3) 0.041(3) -0.011(2) -0.015(3) -0.007(3)
N6 0.073(4) 0.030(3) 0.047(3) -0.002(2) -0.023(3) -0.010(3)
N7 0.064(4) 0.037(3) 0.045(3) -0.003(2) -0.021(3) 0.004(3)
N8 0.085(5) 0.047(4) 0.088(5) -0.020(3) -0.040(4) 0.013(3)
N9 0.054(4) 0.047(3) 0.034(3) -0.009(2) -0.018(3) 0.005(3)
N10 0.060(4) 0.039(3) 0.041(3) -0.005(2) -0.015(3) -0.006(3)
C1 0.069(5) 0.052(4) 0.058(4) -0.021(3) -0.018(4) 0.010(4)
C2 0.084(6) 0.061(4) 0.037(4) -0.020(3) -0.017(4) -0.005(4)
C3 0.078(5) 0.062(4) 0.041(4) -0.015(3) -0.031(4) -0.003(4)
C4 0.060(5) 0.054(4) 0.046(4) -0.010(3) -0.032(4) -0.001(3)
C5 0.047(4) 0.037(3) 0.055(4) -0.009(3) -0.021(3) 0.006(3)
C6 0.103(7) 0.071(5) 0.101(6) -0.028(5) -0.058(6) 0.044(5)
C7 0.049(4) 0.041(4) 0.056(4) -0.014(3) -0.017(4) 0.004(3)
C8 0.079(6) 0.058(5) 0.080(5) -0.035(4) -0.028(5) 0.028(4)
C9 0.109(7) 0.052(5) 0.081(6) -0.034(4) -0.033(5) 0.004(5)
C10 0.088(6) 0.063(5) 0.053(4) -0.023(4) -0.023(4) -0.010(4)
C11 0.064(5) 0.045(4) 0.057(4) -0.012(3) -0.026(4) -0.002(3)
C12 0.048(4) 0.042(3) 0.045(4) -0.011(3) -0.019(3) -0.006(3)
C13 0.055(4) 0.035(3) 0.034(3) -0.004(3) -0.013(3) -0.002(3)
C14 0.057(5) 0.055(4) 0.036(3) -0.012(3) -0.012(3) -0.003(3)
C15 0.064(5) 0.054(4) 0.046(4) -0.002(3) -0.008(4) -0.001(4)
C16 0.067(6) 0.070(5) 0.052(4) 0.004(4) -0.002(4) -0.009(4)
C17 0.066(5) 0.058(5) 0.054(4) -0.002(4) -0.019(4) -0.019(4)
C18 0.067(5) 0.033(3) 0.045(4) -0.006(3) -0.025(4) -0.003(3)
C19 0.092(6) 0.043(4) 0.084(5) -0.018(4) -0.037(5) -0.019(4)
C20 0.070(5) 0.032(3) 0.038(3) -0.009(3) -0.018(4) 0.001(3)
C21 0.084(6) 0.044(4) 0.055(4) -0.027(3) -0.028(4) 0.009(4)
C22 0.065(5) 0.036(4) 0.060(4) -0.010(3) -0.025(4) 0.007(3)
C23 0.128(9) 0.090(6) 0.136(8) -0.064(6) -0.075(7) 0.072(6)
C24 0.094(7) 0.056(5) 0.071(5) -0.010(4) -0.050(5) 0.004(4)
C25 0.154(10) 0.075(6) 0.100(7) -0.010(5) -0.088(7) 0.025(6)
C26 0.188(12) 0.076(6) 0.085(7) -0.001(5) -0.091(8) 0.012(7)
C27 0.067(5) 0.042(4) 0.055(4) -0.007(3) -0.027(4) -0.003(3)
C28 0.099(6) 0.045(4) 0.052(4) 0.002(3) -0.031(4) -0.015(4)
C29 0.140(9) 0.069(6) 0.062(5) -0.004(4) -0.049(6) -0.006(6)
C30 0.055(5) 0.045(4) 0.038(3) -0.013(3) -0.022(3) 0.001(3)
C31 0.069(6) 0.065(5) 0.063(5) -0.023(4) -0.032(4) 0.005(4)
C32 0.079(7) 0.071(5) 0.080(6) -0.016(5) -0.050(5) 0.003(5)
C33 0.066(6) 0.077(6) 0.102(7) -0.032(5) -0.033(6) -0.013(5)
C34 0.068(6) 0.051(4) 0.076(5) -0.012(4) -0.020(5) -0.013(4)
C35 0.051(5) 0.038(3) 0.052(4) -0.017(3) -0.018(4) -0.001(3)
C36 0.084(6) 0.049(4) 0.052(4) 0.005(3) -0.018(4) -0.014(4)
C37 0.058(5) 0.043(4) 0.035(3) -0.012(3) -0.017(3) 0.000(3)
C38 0.073(5) 0.049(4) 0.042(4) -0.001(3) -0.022(4) 0.002(4)
Fe2 0.0489(6) 0.0517(6) 0.0377(5) -0.0132(4) -0.0126(5) -0.0017(4)
N11 0.053(4) 0.052(3) 0.044(3) -0.020(3) -0.014(3) 0.000(3)
N12 0.062(4) 0.069(4) 0.037(3) -0.010(3) -0.015(3) -0.006(3)
N13 0.061(4) 0.059(4) 0.055(4) -0.007(3) -0.025(3) -0.010(3)
N14 0.085(6) 0.108(6) 0.074(5) 0.003(4) -0.011(4) -0.052(5)
N15 0.060(4) 0.054(3) 0.056(3) -0.018(3) -0.027(3) 0.008(3)
N16 0.062(4) 0.070(4) 0.059(4) -0.027(3) -0.027(3) 0.019(3)
N17 0.048(3) 0.046(3) 0.037(3) -0.016(2) -0.005(3) -0.002(3)
N18 0.057(4) 0.061(4) 0.057(4) -0.018(3) -0.008(3) -0.008(3)
N19 0.050(3) 0.057(3) 0.031(3) -0.017(2) -0.008(3) 0.005(3)
N20 0.036(3) 0.076(4) 0.050(3) -0.028(3) -0.016(3) 0.013(3)
C39 0.053(5) 0.064(4) 0.054(4) -0.027(4) -0.016(4) 0.000(4)
C40 0.059(5) 0.080(5) 0.041(4) -0.024(4) -0.017(4) -0.001(4)
C41 0.067(5) 0.090(5) 0.034(4) -0.015(4) -0.014(4) -0.003(4)
C42 0.077(6) 0.094(6) 0.049(4) -0.006(4) -0.015(4) -0.021(5)
C43 0.054(5) 0.086(6) 0.060(5) 0.005(4) -0.019(4) -0.028(4)
C44 0.152(12) 0.207(14) 0.126(10) 0.008(9) -0.038(9) -0.109(11)
C45 0.082(7) 0.078(6) 0.079(6) -0.016(5) -0.027(5) -0.022(5)
C46 0.089(8) 0.093(7) 0.141(10) -0.041(7) -0.060(7) -0.016(6)
C47 0.106(9) 0.094(7) 0.150(11) -0.072(7) -0.087(9) 0.027(6)
C48 0.116(9) 0.082(6) 0.118(8) -0.065(6) -0.082(7) 0.049(6)
C49 0.077(6) 0.057(4) 0.081(6) -0.035(4) -0.036(5) 0.025(4)
C50 0.067(6) 0.048(4) 0.076(5) -0.016(4) -0.041(5) 0.004(4)
C51 0.083(6) 0.056(4) 0.057(4) -0.017(4) -0.031(4) -0.004(4)
C52 0.099(7) 0.069(5) 0.093(6) -0.037(5) -0.044(6) 0.013(5)
C53 0.112(8) 0.074(6) 0.133(9) -0.044(6) -0.049(7) -0.001(6)
C54 0.136(10) 0.076(7) 0.162(11) -0.054(7) -0.071(9) 0.021(7)
C55 0.103(8) 0.074(6) 0.131(8) -0.047(6) -0.055(7) 0.026(5)
C56 0.084(6) 0.058(5) 0.068(5) -0.018(4) -0.035(5) 0.006(4)
C57 0.076(6) 0.105(7) 0.100(7) -0.047(6) -0.044(6) 0.034(5)
C58 0.060(5) 0.060(4) 0.046(4) -0.019(3) -0.019(4) 0.008(4)
C59 0.059(5) 0.070(5) 0.063(5) -0.027(4) -0.023(4) 0.002(4)
C60 0.051(4) 0.049(4) 0.039(4) -0.016(3) -0.010(3) 0.005(3)
C61 0.059(5) 0.070(5) 0.056(4) -0.028(4) -0.018(4) 0.009(4)
C62 0.073(6) 0.085(6) 0.060(5) -0.036(4) -0.026(5) 0.022(5)
C63 0.087(7) 0.106(7) 0.048(5) -0.036(5) -0.012(5) 0.011(6)
C64 0.065(6) 0.093(6) 0.059(5) -0.018(5) 0.002(4) -0.005(5)
C65 0.053(5) 0.067(5) 0.045(4) -0.015(4) -0.012(4) 0.003(4)
C66 0.058(5) 0.078(5) 0.087(6) -0.016(5) 0.001(5) -0.028(4)
C67 0.052(5) 0.045(4) 0.046(4) -0.014(3) -0.005(3) -0.004(3)
C68 0.036(4) 0.056(4) 0.046(4) -0.015(3) -0.010(3) -0.002(3)
C69 0.059(5) 0.063(4) 0.046(4) -0.017(3) -0.015(4) 0.002(4)
C70 0.069(6) 0.079(6) 0.054(5) 0.000(4) -0.017(4) 0.000(4)
C71 0.082(6) 0.067(5) 0.078(6) -0.004(4) -0.041(5) 0.014(5)
C72 0.064(6) 0.077(6) 0.088(6) -0.031(5) -0.036(5) 0.025(4)
C73 0.038(4) 0.061(4) 0.052(4) -0.019(3) -0.021(3) 0.007(3)
C74 0.062(5) 0.123(7) 0.070(5) -0.061(5) -0.009(4) 0.036(5)
C75 0.040(4) 0.067(5) 0.039(4) -0.017(3) -0.010(3) -0.002(3)
C76 0.051(5) 0.091(6) 0.040(4) -0.020(4) -0.002(3) -0.005(4)
Cl1 0.098(8) 0.073(9) 0.057(5) -0.025(5) -0.027(5) -0.005(8)
O1 0.115(11) 0.135(17) 0.093(7) -0.009(8) -0.044(7) -0.042(10)
O2 0.114(11) 0.065(7) 0.088(8) 0.001(6) -0.034(8) -0.011(6)
O3 0.075(10) 0.084(9) 0.056(8) -0.028(7) -0.018(6) -0.001(6)
O4 0.166(15) 0.105(10) 0.096(9) -0.052(8) -0.022(10) 0.033(9)
Cl1' 0.12(6) 0.09(4) 0.068(17) -0.03(2) -0.03(3) 0.00(3)
O1' 0.13(3) 0.10(3) 0.086(18) -0.024(17) -0.037(19) 0.02(2)
O2' 0.14(3) 0.10(4) 0.08(2) -0.02(2) -0.01(2) -0.02(3)
O3' 0.12(4) 0.10(3) 0.09(3) -0.02(2) -0.04(3) -0.01(2)
O4' 0.13(4) 0.09(2) 0.077(18) -0.038(15) -0.02(2) -0.01(2)
Cl2 0.086(8) 0.088(10) 0.14(2) -0.067(12) -0.021(12) 0.022(6)
O5 0.097(18) 0.089(14) 0.18(2) -0.047(12) -0.035(12) 0.020(12)
O6 0.120(13) 0.146(14) 0.139(16) -0.066(11) -0.040(10) 0.036(10)
O7 0.105(15) 0.127(14) 0.161(17) -0.055(11) 0.005(14) 0.032(14)
O8 0.131(14) 0.124(11) 0.166(17) -0.053(11) -0.042(12) -0.022(9)
Cl2' 0.09(2) 0.09(3) 0.16(5) -0.08(3) -0.02(2) 0.01(2)
O5' 0.11(4) 0.09(2) 0.16(3) -0.068(19) -0.03(3) 0.01(3)
O6' 0.12(3) 0.11(3) 0.17(4) -0.05(3) -0.02(3) -0.01(2)
O7' 0.10(2) 0.12(3) 0.15(2) -0.073(19) -0.024(17) 0.001(17)
O8' 0.11(3) 0.13(2) 0.16(3) -0.091(19) -0.03(2) 0.007(17)
Cl3 0.090(14) 0.108(12) 0.089(8) -0.033(7) -0.041(9) 0.000(13)
O9 0.148(18) 0.110(12) 0.129(12) -0.007(9) -0.052(11) -0.002(11)
O10 0.138(18) 0.157(18) 0.122(14) -0.040(12) -0.009(15) 0.012(13)
O11 0.099(11) 0.108(10) 0.119(11) -0.027(8) -0.051(9) 0.013(8)
O12 0.134(12) 0.140(13) 0.127(14) -0.042(11) -0.059(10) -0.019(9)
Cl3' 0.10(3) 0.109(19) 0.11(5) -0.03(3) -0.04(2) -0.008(14)
O9' 0.13(2) 0.13(2) 0.129(17) -0.002(14) -0.059(17) -0.004(17)
O10' 0.094(19) 0.127(18) 0.110(17) -0.028(14) -0.035(15) -0.018(14)
O11' 0.11(2) 0.14(2) 0.13(2) -0.032(18) -0.024(17) -0.003(17)
O12' 0.137(19) 0.115(18) 0.13(2) -0.023(16) -0.056(17) -0.016(15)
Cl4 0.089(11) 0.17(2) 0.067(6) -0.015(10) -0.036(5) -0.036(13)
O13 0.115(18) 0.20(2) 0.111(15) -0.057(15) -0.033(12) 0.005(12)
O14 0.103(12) 0.179(18) 0.133(16) 0.005(11) -0.052(11) -0.025(13)
O15 0.133(10) 0.163(15) 0.104(11) -0.026(9) -0.049(8) 0.004(9)
O16 0.158(12) 0.187(17) 0.076(9) -0.003(9) -0.061(9) -0.025(11)
Cl4' 0.09(3) 0.17(7) 0.09(3) -0.03(4) -0.03(2) -0.01(4)
O13' 0.13(3) 0.20(4) 0.13(3) -0.01(3) -0.06(2) 0.02(3)
O14' 0.10(3) 0.18(5) 0.11(4) -0.01(3) -0.04(3) -0.03(4)
O15' 0.11(5) 0.19(5) 0.08(3) -0.02(3) -0.04(3) 0.00(3)
O16' 0.14(3) 0.18(5) 0.09(4) -0.02(4) -0.04(3) -0.03(4)
N1S 0.270(17) 0.116(9) 0.208(14) -0.103(10) -0.108(12) 0.028(11)
C77 0.149(13) 0.165(14) 0.195(15) -0.063(12) -0.044(12) 0.037(11)
C78 0.140(12) 0.100(10) 0.142(12) -0.071(10) -0.035(9) 0.006(9)
C1M 0.154(15) 0.186(17) 0.208(18) -0.053(14) -0.083(13) 0.017(12)
O1M 0.29(2) 0.248(16) 0.244(15) -0.081(13) -0.078(14) 0.001(13)

loop_
_atom_type_symbol
_atom_type_description
_atom_type_scat_dispersion_real
_atom_type_scat_dispersion_imag
_atom_type_scat_source
C C 0.0033 0.0016 'International Tables Vol C Tables 4.2.6.8 and 6.1.1.4'
H H 0.0000 0.0000 'International Tables Vol C Tables 4.2.6.8 and 6.1.1.4'
N N 0.0061 0.0033 'International Tables Vol C Tables 4.2.6.8 and 6.1.1.4'
O O 0.0106 0.0060 'International Tables Vol C Tables 4.2.6.8 and 6.1.1.4'
Cl Cl 0.1484 0.1585 'International Tables Vol C Tables 4.2.6.8 and 6.1.1.4'
Fe Fe 0.3463 0.8444 'International Tables Vol C Tables 4.2.6.8 and 6.1.1.4'

loop_
_geom_angle_atom_site_label_1
_geom_angle_atom_site_label_2
_geom_angle_atom_site_label_3
_geom_angle
_geom_angle_site_symmetry_1
_geom_angle_site_symmetry_3
_geom_angle_publ_flag
N3 Fe1 N7 130.83(19) . . ?
N3 Fe1 N9 92.89(18) . . ?
N7 Fe1 N9 94.4(2) . . ?
N3 Fe1 N5 92.12(19) . . ?
N7 Fe1 N5 90.4(2) . . ?
N9 Fe1 N5 168.21(18) . . ?
N3 Fe1 N2 76.52(18) . . ?
N7 Fe1 N2 152.37(19) . . ?
N9 Fe1 N2 78.21(19) . . ?
N5 Fe1 N2 92.60(19) . . ?
N3 Fe1 N1 153.0(2) . . ?
N7 Fe1 N1 74.80(19) . . ?
N9 Fe1 N1 93.08(19) . . ?
N5 Fe1 N1 77.77(19) . . ?
N2 Fe1 N1 79.01(18) . . ?
C1 N1 C21 111.6(5) . . ?
C1 N1 C2 112.7(5) . . ?
C21 N1 C2 110.5(5) . . ?
C1 N1 Fe1 105.3(4) . . ?
C21 N1 Fe1 110.6(4) . . ?
C2 N1 Fe1 105.9(4) . . ?
C4 N2 C38 110.0(5) . . ?
C4 N2 C3 113.2(5) . . ?
C38 N2 C3 111.7(5) . . ?
C4 N2 Fe1 105.3(3) . . ?
C38 N2 Fe1 109.8(4) . . ?
C3 N2 Fe1 106.6(4) . . ?
C5 N3 C12 106.3(5) . . ?
C5 N3 Fe1 113.3(4) . . ?
C12 N3 Fe1 140.4(4) . . ?
C5 N4 C7 107.4(5) . . ?
C5 N4 C6 126.8(6) . . ?
C7 N4 C6 125.8(6) . . ?
C20 N5 C13 105.5(5) . . ?
C20 N5 Fe1 114.8(4) . . ?
C13 N5 Fe1 139.7(4) . . ?
C20 N6 C18 107.7(5) . . ?
C20 N6 C19 126.5(6) . . ?
C18 N6 C19 125.8(6) . . ?
C22 N7 C27 105.5(5) . . ?
C22 N7 Fe1 113.7(4) . . ?
C27 N7 Fe1 140.7(4) . . ?
C22 N8 C24 105.3(6) . . ?
C22 N8 C23 128.7(7) . . ?
C24 N8 C23 125.9(7) . . ?
C37 N9 C30 105.3(5) . . ?
C37 N9 Fe1 114.9(5) . . ?
C30 N9 Fe1 139.7(4) . . ?
C37 N10 C35 107.0(5) . . ?
C37 N10 C36 127.8(6) . . ?
C35 N10 C36 125.3(6) . . ?
N1 C1 C22 106.8(5) . . ?
N1 C1 H1A 110.4 . . ?
C22 C1 H1A 110.4 . . ?
N1 C1 H1B 110.4 . . ?
C22 C1 H1B 110.4 . . ?
H1A C1 H1B 108.6 . . ?
N1 C2 C3 110.4(5) . . ?
N1 C2 H2A 109.6 . . ?
C3 C2 H2A 109.6 . . ?
N1 C2 H2B 109.6 . . ?
C3 C2 H2B 109.6 . . ?
H2A C2 H2B 108.1 . . ?
N2 C3 C2 109.5(5) . . ?
N2 C3 H3A 109.8 . . ?
C2 C3 H3A 109.8 . . ?
N2 C3 H3B 109.8 . . ?
C2 C3 H3B 109.8 . . ?
H3A C3 H3B 108.2 . . ?
N2 C4 C5 108.0(5) . . ?
N2 C4 H4A 110.1 . . ?
C5 C4 H4A 110.1 . . ?
N2 C4 H4B 110.1 . . ?
C5 C4 H4B 110.1 . . ?
H4A C4 H4B 108.4 . . ?
N3 C5 N4 112.4(6) . . ?
N3 C5 C4 122.0(5) . . ?
N4 C5 C4 125.5(6) . . ?
N4 C6 H6A 109.5 . . ?
N4 C6 H6B 109.5 . . ?
H6A C6 H6B 109.5 . . ?
N4 C6 H6C 109.5 . . ?
H6A C6 H6C 109.5 . . ?
H6B C6 H6C 109.5 . . ?
C8 C7 N4 133.0(6) . . ?
C8 C7 C12 121.7(7) . . ?
N4 C7 C12 105.4(5) . . ?
C7 C8 C9 117.2(7) . . ?
C7 C8 H8 121.4 . . ?
C9 C8 H8 121.4 . . ?
C10 C9 C8 121.2(7) . . ?
C10 C9 H9 119.4 . . ?
C8 C9 H9 119.4 . . ?
C9 C10 C11 121.9(7) . . ?
C9 C10 H10 119.1 . . ?
C11 C10 H10 119.1 . . ?
C12 C11 C10 117.2(7) . . ?
C12 C11 H11 121.4 . . ?
C10 C11 H11 121.4 . . ?
C11 C12 N3 130.6(6) . . ?
C11 C12 C7 120.9(6) . . ?
N3 C12 C7 108.5(5) . . ?
C14 C13 N5 131.7(6) . . ?
C14 C13 C18 119.8(6) . . ?
N5 C13 C18 108.5(5) . . ?
C15 C14 C13 117.9(6) . . ?
C15 C14 H14 121.0 . . ?
C13 C14 H14 121.0 . . ?
C14 C15 C16 121.2(7) . . ?
C14 C15 H15 119.4 . . ?
C16 C15 H15 119.4 . . ?
C17 C16 C15 122.3(7) . . ?
C17 C16 H16 118.8 . . ?
C15 C16 H16 118.8 . . ?
C16 C17 C18 115.7(7) . . ?
C16 C17 H17 122.1 . . ?
C18 C17 H17 122.1 . . ?
N6 C18 C17 131.3(6) . . ?
N6 C18 C13 105.7(6) . . ?
C17 C18 C13 122.9(6) . . ?
N6 C19 H19A 109.5 . . ?
N6 C19 H19B 109.5 . . ?
H19A C19 H19B 109.5 . . ?
N6 C19 H19C 109.5 . . ?
H19A C19 H19C 109.5 . . ?
H19B C19 H19C 109.5 . . ?
N5 C20 N6 112.5(6) . . ?
N5 C20 C21 122.3(6) . . ?
N6 C20 C21 125.1(6) . . ?
N1 C21 C20 112.5(5) . . ?
N1 C21 H21A 109.1 . . ?
C20 C21 H21A 109.1 . . ?
N1 C21 H21B 109.1 . . ?
C20 C21 H21B 109.1 . . ?
H21A C21 H21B 107.8 . . ?
N7 C22 N8 114.1(6) . . ?
N7 C22 C1 120.4(6) . . ?
N8 C22 C1 125.4(6) . . ?
N8 C23 H23A 109.5 . . ?
N8 C23 H23B 109.5 . . ?
H23A C23 H23B 109.5 . . ?
N8 C23 H23C 109.5 . . ?
H23A C23 H23C 109.5 . . ?
H23B C23 H23C 109.5 . . ?
C27 C24 N8 107.2(6) . . ?
C27 C24 C25 120.5(8) . . ?
N8 C24 C25 132.1(8) . . ?
C26 C25 C24 117.9(9) . . ?
C26 C25 H25 121.0 . . ?
C24 C25 H25 121.0 . . ?
C25 C26 C29 121.3(8) . . ?
C25 C26 H26 119.4 . . ?
C29 C26 H26 119.4 . . ?
C28 C27 C24 121.5(7) . . ?
C28 C27 N7 130.5(7) . . ?
C24 C27 N7 108.0(6) . . ?
C27 C28 C29 116.8(8) . . ?
C27 C28 H28 121.6 . . ?
C29 C28 H28 121.6 . . ?
C26 C29 C28 121.9(9) . . ?
C26 C29 H29 119.0 . . ?
C28 C29 H29 119.0 . . ?
C31 C30 N9 132.5(6) . . ?
C31 C30 C35 119.4(7) . . ?
N9 C30 C35 108.1(5) . . ?
C32 C31 C30 117.8(7) . . ?
C32 C31 H31 121.1 . . ?
C30 C31 H31 121.1 . . ?
C31 C32 C33 122.3(8) . . ?
C31 C32 H32 118.9 . . ?
C33 C32 H32 118.9 . . ?
C34 C33 C32 122.0(8) . . ?
C34 C33 H33 119.0 . . ?
C32 C33 H33 119.0 . . ?
C33 C34 C35 115.7(7) . . ?
C33 C34 H34 122.2 . . ?
C35 C34 H34 122.2 . . ?
N10 C35 C34 131.3(7) . . ?
N10 C35 C30 105.9(6) . . ?
C34 C35 C30 122.8(7) . . ?
N10 C36 H36A 109.5 . . ?
N10 C36 H36B 109.5 . . ?
H36A C36 H36B 109.5 . . ?
N10 C36 H36C 109.5 . . ?
H36A C36 H36C 109.5 . . ?
H36B C36 H36C 109.5 . . ?
N9 C37 N10 113.7(6) . . ?
N9 C37 C38 123.0(6) . . ?
N10 C37 C38 123.3(6) . . ?
N2 C38 C37 112.6(5) . . ?
N2 C38 H38A 109.1 . . ?
C37 C38 H38A 109.1 . . ?
N2 C38 H38B 109.1 . . ?
C37 C38 H38B 109.1 . . ?
H38A C38 H38B 107.8 . . ?
N13 Fe2 N15 93.3(2) . . ?
N13 Fe2 N17 132.0(2) . . ?
N15 Fe2 N17 90.4(2) . . ?
N13 Fe2 N19 90.7(2) . . ?
N15 Fe2 N19 170.2(2) . . ?
N17 Fe2 N19 93.65(19) . . ?
N13 Fe2 N11 151.9(2) . . ?
N15 Fe2 N11 79.0(2) . . ?
N17 Fe2 N11 75.58(19) . . ?
N19 Fe2 N11 93.30(19) . . ?
N13 Fe2 N12 75.7(2) . . ?
N15 Fe2 N12 95.0(2) . . ?
N17 Fe2 N12 151.5(2) . . ?
N19 Fe2 N12 77.27(19) . . ?
N11 Fe2 N12 78.1(2) . . ?
C39 N11 C40 112.9(5) . . ?
C39 N11 C59 110.5(5) . . ?
C40 N11 C59 111.4(5) . . ?
C39 N11 Fe2 105.0(4) . . ?
C40 N11 Fe2 107.3(4) . . ?
C59 N11 Fe2 109.4(4) . . ?
C76 N12 C42 111.1(6) . . ?
C76 N12 C41 112.0(6) . . ?
C42 N12 C41 112.3(6) . . ?
C76 N12 Fe2 111.0(4) . . ?
C42 N12 Fe2 104.4(4) . . ?
C41 N12 Fe2 105.6(4) . . ?
C43 N13 C50 106.3(6) . . ?
C43 N13 Fe2 114.2(5) . . ?
C50 N13 Fe2 139.5(5) . . ?
C43 N14 C45 107.5(7) . . ?
C43 N14 C44 125.0(8) . . ?
C45 N14 C44 127.5(8) . . ?
C58 N15 C51 104.6(6) . . ?
C58 N15 Fe2 114.6(4) . . ?
C51 N15 Fe2 140.3(5) . . ?
C58 N16 C56 107.0(6) . . ?
C58 N16 C57 127.2(7) . . ?
C56 N16 C57 125.8(7) . . ?
C67 N17 C60 105.7(5) . . ?
C67 N17 Fe2 113.6(4) . . ?
C60 N17 Fe2 140.7(5) . . ?
C67 N18 C65 105.7(6) . . ?
C67 N18 C66 128.4(6) . . ?
C65 N18 C66 125.8(6) . . ?
C75 N19 C68 105.7(5) . . ?
C75 N19 Fe2 115.1(4) . . ?
C68 N19 Fe2 139.2(4) . . ?
C75 N20 C73 107.4(5) . . ?
C75 N20 C74 128.1(6) . . ?
C73 N20 C74 124.5(6) . . ?
N11 C39 C67 108.6(5) . . ?
N11 C39 H39A 110.0 . . ?
C67 C39 H39A 110.0 . . ?
N11 C39 H39B 110.0 . . ?
C67 C39 H39B 110.0 . . ?
H39A C39 H39B 108.4 . . ?
N11 C40 C41 108.8(5) . . ?
N11 C40 H40A 109.9 . . ?
C41 C40 H40A 109.9 . . ?
N11 C40 H40B 109.9 . . ?
C41 C40 H40B 109.9 . . ?
H40A C40 H40B 108.3 . . ?
N12 C41 C40 108.9(5) . . ?
N12 C41 H41A 109.9 . . ?
C40 C41 H41A 109.9 . . ?
N12 C41 H41B 109.9 . . ?
C40 C41 H41B 109.9 . . ?
H41A C41 H41B 108.3 . . ?
N12 C42 C43 106.9(6) . . ?
N12 C42 H42A 110.3 . . ?
C43 C42 H42A 110.3 . . ?
N12 C42 H42B 110.3 . . ?
C43 C42 H42B 110.3 . . ?
H42A C42 H42B 108.6 . . ?
N13 C43 N14 111.8(7) . . ?
N13 C43 C42 121.7(7) . . ?
N14 C43 C42 126.4(7) . . ?
N14 C44 H44A 109.5 . . ?
N14 C44 H44B 109.5 . . ?
H44A C44 H44B 109.5 . . ?
N14 C44 H44C 109.5 . . ?
H44A C44 H44C 109.5 . . ?
H44B C44 H44C 109.5 . . ?
C50 C45 N14 105.9(8) . . ?
C50 C45 C46 122.0(9) . . ?
N14 C45 C46 132.0(9) . . ?
C47 C46 C45 117.2(10) . . ?
C47 C46 H46 121.4 . . ?
C45 C46 H46 121.4 . . ?
C46 C47 C48 121.0(10) . . ?
C46 C47 H47 119.5 . . ?
C48 C47 H47 119.5 . . ?
C47 C48 C49 122.1(9) . . ?
C47 C48 H48 119.0 . . ?
C49 C48 H48 119.0 . . ?
C50 C49 C48 116.0(9) . . ?
C50 C49 H49 122.0 . . ?
C48 C49 H49 122.0 . . ?
C45 C50 C49 121.6(8) . . ?
C45 C50 N13 108.5(7) . . ?
C49 C50 N13 129.9(8) . . ?
C56 C51 C52 122.0(7) . . ?
C56 C51 N15 108.6(7) . . ?
C52 C51 N15 129.4(8) . . ?
C51 C52 C53 115.8(9) . . ?
C51 C52 H52 122.1 . . ?
C53 C52 H52 122.1 . . ?
C54 C53 C52 122.0(10) . . ?
C54 C53 H53 119.0 . . ?
C52 C53 H53 119.0 . . ?
C55 C54 C53 121.1(9) . . ?
C55 C54 H54 119.5 . . ?
C53 C54 H54 119.5 . . ?
C54 C55 C56 117.2(9) . . ?
C54 C55 H55 121.4 . . ?
C56 C55 H55 121.4 . . ?
N16 C56 C51 106.9(7) . . ?
N16 C56 C55 131.2(8) . . ?
C51 C56 C55 121.9(8) . . ?
N16 C57 H57A 109.5 . . ?
N16 C57 H57B 109.5 . . ?
H57A C57 H57B 109.5 . . ?
N16 C57 H57C 109.5 . . ?
H57A C57 H57C 109.5 . . ?
H57B C57 H57C 109.5 . . ?
N15 C58 N16 112.8(6) . . ?
N15 C58 C59 123.3(6) . . ?
N16 C58 C59 123.9(7) . . ?
N11 C59 C58 112.7(6) . . ?
N11 C59 H59A 109.1 . . ?
C58 C59 H59A 109.1 . . ?
N11 C59 H59B 109.1 . . ?
C58 C59 H59B 109.1 . . ?
H59A C59 H59B 107.8 . . ?
C61 C60 C65 120.4(6) . . ?
C61 C60 N17 131.2(6) . . ?
C65 C60 N17 108.3(6) . . ?
C60 C61 C62 117.3(7) . . ?
C60 C61 H61 121.4 . . ?
C62 C61 H61 121.4 . . ?
C63 C62 C61 121.6(8) . . ?
C63 C62 H62 119.2 . . ?
C61 C62 H62 119.2 . . ?
C62 C63 C64 122.3(7) . . ?
C62 C63 H63 118.9 . . ?
C64 C63 H63 118.9 . . ?
C63 C64 C65 116.0(8) . . ?
C63 C64 H64 122.0 . . ?
C65 C64 H64 122.0 . . ?
C64 C65 C60 122.4(7) . . ?
C64 C65 N18 130.9(7) . . ?
C60 C65 N18 106.6(6) . . ?
N18 C66 H66A 109.5 . . ?
N18 C66 H66B 109.5 . . ?
H66A C66 H66B 109.5 . . ?
N18 C66 H66C 109.5 . . ?
H66A C66 H66C 109.5 . . ?
H66B C66 H66C 109.5 . . ?
N17 C67 N18 113.6(6) . . ?
N17 C67 C39 120.3(6) . . ?
N18 C67 C39 126.1(6) . . ?
C69 C68 N19 132.5(6) . . ?
C69 C68 C73 119.1(6) . . ?
N19 C68 C73 108.4(5) . . ?
C70 C69 C68 119.2(7) . . ?
C70 C69 H69 120.4 . . ?
C68 C69 H69 120.4 . . ?
C69 C70 C71 119.5(7) . . ?
C69 C70 H70 120.3 . . ?
C71 C70 H70 120.3 . . ?
C72 C71 C70 123.1(7) . . ?
C72 C71 H71 118.5 . . ?
C70 C71 H71 118.5 . . ?
C71 C72 C73 116.7(7) . . ?
C71 C72 H72 121.6 . . ?
C73 C72 H72 121.6 . . ?
C72 C73 N20 131.9(7) . . ?
C72 C73 C68 122.3(7) . . ?
N20 C73 C68 105.7(6) . . ?
N20 C74 H74A 109.5 . . ?
N20 C74 H74B 109.5 . . ?
H74A C74 H74B 109.5 . . ?
N20 C74 H74C 109.5 . . ?
H74A C74 H74C 109.5 . . ?
H74B C74 H74C 109.5 . . ?
N19 C75 N20 112.8(6) . . ?
N19 C75 C76 123.2(6) . . ?
N20 C75 C76 123.9(6) . . ?
N12 C76 C75 112.1(5) . . ?
N12 C76 H76A 109.2 . . ?
C75 C76 H76A 109.2 . . ?
N12 C76 H76B 109.2 . . ?
C75 C76 H76B 109.2 . . ?
H76A C76 H76B 107.9 . . ?
O4 Cl1 O1 110(4) . . ?
O4 Cl1 O3 112(3) . . ?
O1 Cl1 O3 109(4) . . ?
O4 Cl1 O2 108(4) . . ?
O1 Cl1 O2 107(3) . . ?
O3 Cl1 O2 112(4) . . ?
O2' Cl1' O3' 110(10) . . ?
O2' Cl1' O1' 110(10) . . ?
O3' Cl1' O1' 111(10) . . ?
O2' Cl1' O4' 111(10) . . ?
O3' Cl1' O4' 120(10) . . ?
O1' Cl1' O4' 94(10) . . ?
O7 Cl2 O5 121(5) . . ?
O7 Cl2 O6 110(4) . . ?
O5 Cl2 O6 114(4) . . ?
O7 Cl2 O8 111(4) . . ?
O5 Cl2 O8 97(4) . . ?
O6 Cl2 O8 100(4) . . ?
O8' Cl2' O5' 142(10) . . ?
O8' Cl2' O6' 107(7) . . ?
O5' Cl2' O6' 111(9) . . ?
O8' Cl2' O7' 95(8) . . ?
O5' Cl2' O7' 81(7) . . ?
O6' Cl2' O7' 105(8) . . ?
O12 Cl3 O10 120(9) . . ?
O12 Cl3 O9 112(7) . . ?
O10 Cl3 O9 108(7) . . ?
O12 Cl3 O11 105(6) . . ?
O10 Cl3 O11 104(6) . . ?
O9 Cl3 O11 106(7) . . ?
O11' Cl3' O10' 115(10) . . ?
O11' Cl3' O12' 128(10) . . ?
O10' Cl3' O12' 105(10) . . ?
O11' Cl3' O9' 104(10) . . ?
O10' Cl3' O9' 106(10) . . ?
O12' Cl3' O9' 95(9) . . ?
O16 Cl4 O14 118(3) . . ?
O16 Cl4 O13 116(3) . . ?
O14 Cl4 O13 117(3) . . ?
O16 Cl4 O15 100(3) . . ?
O14 Cl4 O15 96(3) . . ?
O13 Cl4 O15 105(3) . . ?
O16' Cl4' O15' 105(10) . . ?
O16' Cl4' O14' 119(10) . . ?
O15' Cl4' O14' 109(8) . . ?
O16' Cl4' O13' 109(8) . . ?
O15' Cl4' O13' 105(10) . . ?
O14' Cl4' O13' 109(8) . . ?
C78 C77 H77A 109.5 . . ?
C78 C77 H77B 109.5 . . ?
H77A C77 H77B 109.5 . . ?
C78 C77 H77C 109.5 . . ?
H77A C77 H77C 109.5 . . ?
H77B C77 H77C 109.5 . . ?
N1S C78 C77 175.3(18) . . ?
O1M C1M H1M1 109.5 . . ?
O1M C1M H1M2 109.5 . . ?
H1M1 C1M H1M2 109.5 . . ?
O1M C1M H1M3 109.5 . . ?
H1M1 C1M H1M3 109.5 . . ?
H1M2 C1M H1M3 109.5 . . ?
C1M O1M H1M 109.7 . . ?

loop_
_geom_bond_atom_site_label_1
_geom_bond_atom_site_label_2
_geom_bond_distance
_geom_bond_site_symmetry_2
_geom_bond_publ_flag
Fe1 N3 2.124(5) . ?
Fe1 N7 2.146(5) . ?
Fe1 N9 2.151(5) . ?
Fe1 N5 2.173(5) . ?
Fe1 N2 2.287(5) . ?
Fe1 N1 2.289(5) . ?
N1 C1 1.463(8) . ?
N1 C21 1.472(8) . ?
N1 C2 1.495(8) . ?
N2 C4 1.477(8) . ?
N2 C38 1.479(8) . ?
N2 C3 1.479(7) . ?
N3 C5 1.321(7) . ?
N3 C12 1.402(7) . ?
N4 C5 1.359(7) . ?
N4 C7 1.396(8) . ?
N4 C6 1.465(8) . ?
N5 C20 1.331(7) . ?
N5 C13 1.394(7) . ?
N6 C20 1.341(8) . ?
N6 C18 1.379(8) . ?
N6 C19 1.471(7) . ?
N7 C22 1.311(8) . ?
N7 C27 1.389(8) . ?
N8 C22 1.339(8) . ?
N8 C24 1.386(9) . ?
N8 C23 1.481(9) . ?
N9 C37 1.317(7) . ?
N9 C30 1.393(8) . ?
N10 C37 1.326(8) . ?
N10 C35 1.383(8) . ?
N10 C36 1.470(7) . ?
C1 C22 1.531(9) . ?
C1 H1A 0.9700 . ?
C1 H1B 0.9700 . ?
C2 C3 1.515(9) . ?
C2 H2A 0.9700 . ?
C2 H2B 0.9700 . ?
C3 H3A 0.9700 . ?
C3 H3B 0.9700 . ?
C4 C5 1.489(8) . ?
C4 H4A 0.9700 . ?
C4 H4B 0.9700 . ?
C6 H6A 0.9600 . ?
C6 H6B 0.9600 . ?
C6 H6C 0.9600 . ?
C7 C8 1.362(9) . ?
C7 C12 1.413(8) . ?
C8 C9 1.389(10) . ?
C8 H8 0.9300 . ?
C9 C10 1.376(10) . ?
C9 H9 0.9300 . ?
C10 C11 1.389(9) . ?
C10 H10 0.9300 . ?
C11 C12 1.363(8) . ?
C11 H11 0.9300 . ?
C13 C14 1.379(8) . ?
C13 C18 1.404(8) . ?
C14 C15 1.378(9) . ?
C14 H14 0.9300 . ?
C15 C16 1.395(10) . ?
C15 H15 0.9300 . ?
C16 C17 1.374(10) . ?
C16 H16 0.9300 . ?
C17 C18 1.386(9) . ?
C17 H17 0.9300 . ?
C19 H19A 0.9600 . ?
C19 H19B 0.9600 . ?
C19 H19C 0.9600 . ?
C20 C21 1.502(9) . ?
C21 H21A 0.9700 . ?
C21 H21B 0.9700 . ?
C23 H23A 0.9600 . ?
C23 H23B 0.9600 . ?
C23 H23C 0.9600 . ?
C24 C27 1.386(10) . ?
C24 C25 1.401(10) . ?
C25 C26 1.353(13) . ?
C25 H25 0.9300 . ?
C26 C29 1.373(12) . ?
C26 H26 0.9300 . ?
C27 C28 1.370(9) . ?
C28 C29 1.394(10) . ?
C28 H28 0.9300 . ?
C29 H29 0.9300 . ?
C30 C31 1.386(9) . ?
C30 C35 1.401(8) . ?
C31 C32 1.361(10) . ?
C31 H31 0.9300 . ?
C32 C33 1.379(11) . ?
C32 H32 0.9300 . ?
C33 C34 1.374(11) . ?
C33 H33 0.9300 . ?
C34 C35 1.387(9) . ?
C34 H34 0.9300 . ?
C36 H36A 0.9600 . ?
C36 H36B 0.9600 . ?
C36 H36C 0.9600 . ?
C37 C38 1.493(9) . ?
C38 H38A 0.9700 . ?
C38 H38B 0.9700 . ?
Fe2 N13 2.119(6) . ?
Fe2 N15 2.124(5) . ?
Fe2 N17 2.141(5) . ?
Fe2 N19 2.166(5) . ?
Fe2 N11 2.284(5) . ?
Fe2 N12 2.308(5) . ?
N11 C39 1.462(8) . ?
N11 C40 1.483(7) . ?
N11 C59 1.486(8) . ?
N12 C76 1.467(9) . ?
N12 C42 1.484(9) . ?
N12 C41 1.492(9) . ?
N13 C43 1.310(8) . ?
N13 C50 1.397(8) . ?
N14 C43 1.338(9) . ?
N14 C45 1.389(10) . ?
N14 C44 1.488(12) . ?
N15 C58 1.330(8) . ?
N15 C51 1.408(8) . ?
N16 C58 1.344(8) . ?
N16 C56 1.372(9) . ?
N16 C57 1.452(9) . ?
N17 C67 1.325(8) . ?
N17 C60 1.401(7) . ?
N18 C67 1.342(8) . ?
N18 C65 1.414(8) . ?
N18 C66 1.474(9) . ?
N19 C75 1.326(7) . ?
N19 C68 1.392(8) . ?
N20 C75 1.346(8) . ?
N20 C73 1.379(8) . ?
N20 C74 1.464(8) . ?
C39 C67 1.493(8) . ?
C39 H39A 0.9700 . ?
C39 H39B 0.9700 . ?
C40 C41 1.510(9) . ?
C40 H40A 0.9700 . ?
C40 H40B 0.9700 . ?
C41 H41A 0.9700 . ?
C41 H41B 0.9700 . ?
C42 C43 1.498(10) . ?
C42 H42A 0.9700 . ?
C42 H42B 0.9700 . ?
C44 H44A 0.9600 . ?
C44 H44B 0.9600 . ?
C44 H44C 0.9600 . ?
C45 C50 1.369(10) . ?
C45 C46 1.390(11) . ?
C46 C47 1.362(13) . ?
C46 H46 0.9300 . ?
C47 C48 1.381(13) . ?
C47 H47 0.9300 . ?
C48 C49 1.401(11) . ?
C48 H48 0.9300 . ?
C49 C50 1.375(10) . ?
C49 H49 0.9300 . ?
C51 C56 1.379(10) . ?
C51 C52 1.383(10) . ?
C52 C53 1.402(11) . ?
C52 H52 0.9300 . ?
C53 C54 1.396(13) . ?
C53 H53 0.9300 . ?
C54 C55 1.372(13) . ?
C54 H54 0.9300 . ?
C55 C56 1.390(10) . ?
C55 H55 0.9300 . ?
C57 H57A 0.9600 . ?
C57 H57B 0.9600 . ?
C57 H57C 0.9600 . ?
C58 C59 1.490(9) . ?
C59 H59A 0.9700 . ?
C59 H59B 0.9700 . ?
C60 C61 1.369(9) . ?
C60 C65 1.386(9) . ?
C61 C62 1.388(9) . ?
C61 H61 0.9300 . ?
C62 C63 1.361(11) . ?
C62 H62 0.9300 . ?
C63 C64 1.371(11) . ?
C63 H63 0.9300 . ?
C64 C65 1.385(9) . ?
C64 H64 0.9300 . ?
C66 H66A 0.9600 . ?
C66 H66B 0.9600 . ?
C66 H66C 0.9600 . ?
C68 C69 1.384(8) . ?
C68 C73 1.414(8) . ?
C69 C70 1.374(9) . ?
C69 H69 0.9300 . ?
C70 C71 1.401(10) . ?
C70 H70 0.9300 . ?
C71 C72 1.362(10) . ?
C71 H71 0.9300 . ?
C72 C73 1.369(9) . ?
C72 H72 0.9300 . ?
C74 H74A 0.9600 . ?
C74 H74B 0.9600 . ?
C74 H74C 0.9600 . ?
C75 C76 1.494(9) . ?
C76 H76A 0.9700 . ?
C76 H76B 0.9700 . ?
Cl1 O4 1.37(7) . ?
Cl1 O1 1.43(6) . ?
Cl1 O3 1.45(5) . ?
Cl1 O2 1.48(5) . ?
Cl1' O2' 1.17(16) . ?
Cl1' O3' 1.29(14) . ?
Cl1' O1' 1.42(17) . ?
Cl1' O4' 1.44(16) . ?
Cl2 O7 1.32(7) . ?
Cl2 O5 1.37(7) . ?
Cl2 O6 1.43(7) . ?
Cl2 O8 1.47(6) . ?
Cl2' O8' 1.28(11) . ?
Cl2' O5' 1.34(13) . ?
Cl2' O6' 1.42(14) . ?
Cl2' O7' 1.57(14) . ?
Cl3 O12 1.31(10) . ?
Cl3 O10 1.41(11) . ?
Cl3 O9 1.43(13) . ?
Cl3 O11 1.52(10) . ?
Cl3' O11' 1.39(17) . ?
Cl3' O10' 1.39(15) . ?
Cl3' O12' 1.5(2) . ?
Cl3' O9' 1.49(15) . ?
Cl4 O16 1.38(4) . ?
Cl4 O14 1.39(5) . ?
Cl4 O13 1.41(5) . ?
Cl4 O15 1.48(6) . ?
Cl4' O16' 1.33(15) . ?
Cl4' O15' 1.36(12) . ?
Cl4' O14' 1.41(14) . ?
Cl4' O13' 1.44(14) . ?
N1S C78 1.046(16) . ?
C77 C78 1.456(18) . ?
C77 H77A 0.9600 . ?
C77 H77B 0.9600 . ?
C77 H77C 0.9600 . ?
C1M O1M 1.306(16) . ?
C1M H1M1 0.9600 . ?
C1M H1M2 0.9600 . ?
C1M H1M3 0.9600 . ?
O1M H1M 0.8500 . ?
